data_7717029
loop_
_publ_author_name
'Guglielmero, Luca'
'Ciccone, Lidia'
'Mezzetta, Andrea'
'D'Andrea, Felicia'
'Guazzelli, Lorenzo'
'Pomelli, Christian Silvio'

_publ_section_title
;
 Synthesis and characterization of divalent metal-betaine-bistriflimide
 complexes: a property comparison with metal bistriflimide salts.
;
_journal_issue 40
_journal_name_full 'Dalton transactions (Cambridge, England : 2003)'
_journal_page_first 16693
_journal_page_last 16708
_journal_paper_doi 10.1039/d4dt01950d
_journal_volume 53
_journal_year 2024
_chemical_formula_sum 'C15 H26 Cu F12 N4 O13 S4'
_chemical_formula_weight 890.19
_chemical_name_systematic CuBetTfN
_space_group_crystal_system orthorhombic
_space_group_IT_number 56
_space_group_name_Hall '-P 2ab 2ac'
_space_group_name_H-M_alt 'P c c n'
_atom_sites_solution_hydrogens mixed
_audit_creation_method SHELXL-2018/1
_audit_update_record
;
2024-07-02 deposited with the CCDC.	2024-09-11 downloaded from the CCDC.
;
_cell_angle_alpha 90
_cell_angle_beta 90
_cell_angle_gamma 90
_cell_formula_units_Z 8
_cell_length_a 21.4028(8)
_cell_length_b 22.6225(9)
_cell_length_c 13.9791(6)
_cell_measurement_reflns_used 9399
_cell_measurement_temperature 100(2)
_cell_measurement_theta_max 30.035
_cell_measurement_theta_min 2.56
_cell_volume 6768.5(5)
_computing_cell_refinement 'Apex4 (Bruker AXS Inc., 2022)'
_computing_data_collection 'Apex4 (Bruker AXS Inc., 2022)'
_computing_data_reduction 'Apex4 (Bruker AXS Inc., 2022)'
_computing_structure_refinement 'SHELXL-2018/1 (Sheldrick, 2018)'
_computing_structure_solution 'SHELXT 2018/2 (Sheldrick, 2018)'
_diffrn_ambient_temperature 100(2)
_diffrn_measured_fraction_theta_full 1.000
_diffrn_measured_fraction_theta_max 0.998
_diffrn_measurement_device_type 'Bruker D8 Venture'
_diffrn_radiation_type MoK\a
_diffrn_radiation_wavelength 0.71073
_diffrn_reflns_av_R_equivalents 0.0385
_diffrn_reflns_av_unetI/netI 0.0177
_diffrn_reflns_Laue_measured_fraction_full 1.000
_diffrn_reflns_Laue_measured_fraction_max 0.998
_diffrn_reflns_limit_h_max 30
_diffrn_reflns_limit_h_min -29
_diffrn_reflns_limit_k_max 31
_diffrn_reflns_limit_k_min -31
_diffrn_reflns_limit_l_max 19
_diffrn_reflns_limit_l_min -19
_diffrn_reflns_number 107323
_diffrn_reflns_point_group_measured_fraction_full 1.000
_diffrn_reflns_point_group_measured_fraction_max 0.998
_diffrn_reflns_theta_full 25.242
_diffrn_reflns_theta_max 30.050
_diffrn_reflns_theta_min 1.903
_diffrn_source micro-focus
_exptl_absorpt_coefficient_mu 1.017
_exptl_absorpt_correction_T_max 0.816
_exptl_absorpt_correction_T_min 0.742
_exptl_absorpt_correction_type multi-scan
_exptl_absorpt_process_details
;
 SADABS 2016/2: Krause, L., Herbst-Irmer, R., Sheldrick G.M. & Stalke D.,
 J. Appl. Cryst. 48 (2015) 3-10
;
_exptl_crystal_colour green
_exptl_crystal_density_diffrn 1.747
_exptl_crystal_density_meas ?
_exptl_crystal_description tabular
_exptl_crystal_F_000 3592
_exptl_crystal_recrystallization_method 'Vapour deposition'
_exptl_crystal_size_max 0.293
_exptl_crystal_size_mid 0.245
_exptl_crystal_size_min 0.200
_refine_diff_density_max 0.857
_refine_diff_density_min -0.570
_refine_diff_density_rms 0.071
_refine_ls_extinction_method none
_refine_ls_goodness_of_fit_ref 1.003
_refine_ls_hydrogen_treatment mixed
_refine_ls_matrix_type full
_refine_ls_number_parameters 452
_refine_ls_number_reflns 9890
_refine_ls_number_restraints 1
_refine_ls_restrained_S_all 1.003
_refine_ls_R_factor_all 0.0365
_refine_ls_R_factor_gt 0.0308
_refine_ls_shift/su_max 0.002
_refine_ls_shift/su_mean 0.000
_refine_ls_structure_factor_coef Fsqd
_refine_ls_weighting_details 'w=1/[\s^2^(Fo^2^)+(0.0424P)^2^+7.0053P] where P=(Fo^2^+2Fc^2^)/3'
_refine_ls_weighting_scheme calc
_refine_ls_wR_factor_gt 0.0819
_refine_ls_wR_factor_ref 0.0860
_reflns_Friedel_coverage 0.000
_reflns_number_gt 8676
_reflns_number_total 9890
_reflns_threshold_expression 'I > 2\s(I)'
_cod_data_source_file d4dt01950d2.cif
_cod_data_source_block shelx
_cod_depositor_comments
;
The following automatic conversions were performed:

data item '_exptl_crystal_density_meas' value 'not measured' was
changed to '?' -- the value is perceived as not measured.

Automatic conversion script
Id: cif_fix_values 8170 2020-07-09 18:12:32Z antanas 

 Adding full bibliography for 7717029--7717030.cif.
;
_cod_database_code 7717029
_shelx_shelxl_version_number 2018/1
_shelx_space_group_comment
;
The symmetry employed for this shelxl refinement is uniquely defined
by the following loop, which should always be used as a source of
symmetry information in preference to the above space-group names.
They are only intended as comments.
;

loop_
_space_group_symop_operation_xyz
'x, y, z'
'x+1/2, -y, -z+1/2'
'-x, y+1/2, -z+1/2'
'-x+1/2, -y+1/2, z'
'-x, -y, -z'
'-x-1/2, y, z-1/2'
'x, -y-1/2, z-1/2'
'x-1/2, y-1/2, -z'

loop_
_atom_site_label
_atom_site_type_symbol
_atom_site_fract_x
_atom_site_fract_y
_atom_site_fract_z
_atom_site_U_iso_or_equiv
_atom_site_adp_type
_atom_site_occupancy
_atom_site_site_symmetry_order
_atom_site_calc_flag
_atom_site_refinement_flags_posn
_atom_site_refinement_flags_adp
_atom_site_refinement_flags_occupancy
_atom_site_disorder_assembly
_atom_site_disorder_group
Cu1 Cu 0.52979(2) 0.49152(2) 0.41819(2) 0.01337(5) Uani 1 1 d . . . . .
S1 S 0.17936(2) 0.64390(2) 0.63788(3) 0.02046(8) Uani 1 1 d . . . . .
S2 S 0.25674(2) 0.57320(2) 0.74813(3) 0.01649(7) Uani 1 1 d . . . . .
S3 S 0.07549(2) 0.28433(2) 0.78214(3) 0.02232(8) Uani 1 1 d . . . . .
S4 S 0.10326(2) 0.33049(2) 0.60220(3) 0.02830(10) Uani 1 1 d . . . . .
F1 F 0.06345(7) 0.63030(7) 0.59142(15) 0.0660(5) Uani 1 1 d . . . . .
F2 F 0.35613(6) 0.63857(6) 0.72073(10) 0.0395(3) Uani 1 1 d . . . . .
F3 F 0.09758(6) 0.56480(6) 0.69015(10) 0.0402(3) Uani 1 1 d . . . . .
F4 F 0.28634(6) 0.67796(5) 0.81196(10) 0.0380(3) Uani 1 1 d . . . . .
F5 F 0.34451(6) 0.60716(6) 0.86393(9) 0.0381(3) Uani 1 1 d . . . . .
F6 F 0.12225(7) 0.55977(6) 0.54166(9) 0.0453(3) Uani 1 1 d . . . . .
F7 F 0.17846(8) 0.22682(9) 0.8165(2) 0.0931(8) Uani 1 1 d . . . . .
F8 F 0.04849(10) 0.41310(8) 0.50473(12) 0.0698(5) Uani 1 1 d . . . . .
F9 F 0.00132(7) 0.39042(7) 0.63573(13) 0.0572(4) Uani 1 1 d . . . . .
F10 F 0.09495(10) 0.17691(6) 0.84193(12) 0.0626(5) Uani 1 1 d . . . . .
F11 F 0.12489(11) 0.19291(7) 0.69836(15) 0.0826(7) Uani 1 1 d . . . . .
F12 F 0.08551(9) 0.44218(6) 0.63979(12) 0.0608(5) Uani 1 1 d . . . . .
O1 O 0.60282(5) 0.52301(6) 0.48656(8) 0.0229(2) Uani 1 1 d . . . . .
O2 O 0.55164(5) 0.53708(5) 0.62487(8) 0.0209(2) Uani 1 1 d . . . . .
O3 O 0.57671(6) 0.48488(6) 0.28425(8) 0.0224(2) Uani 1 1 d D . . . .
H H 0.6222(5) 0.4831(11) 0.2813(18) 0.034 Uiso 1 1 d D U . . .
O4 O 0.54963(6) 0.41293(5) 0.47107(8) 0.0212(2) Uani 1 1 d . . . . .
O5 O 0.50328(6) 0.57276(5) 0.39235(9) 0.0243(2) Uani 1 1 d . . . . .
O6 O 0.16165(6) 0.67581(6) 0.72218(10) 0.0278(3) Uani 1 1 d . . . . .
O7 O 0.29323(6) 0.52072(5) 0.73072(9) 0.0248(2) Uani 1 1 d . . . . .
O8 O 0.21165(6) 0.57051(5) 0.82346(9) 0.0245(2) Uani 1 1 d . . . . .
O9 O 0.18959(7) 0.67606(6) 0.55124(10) 0.0322(3) Uani 1 1 d . . . . .
O10 O 0.01516(6) 0.26683(7) 0.75032(9) 0.0306(3) Uani 1 1 d . . . . .
O11 O 0.08177(7) 0.30753(6) 0.87710(10) 0.0334(3) Uani 1 1 d . . . . .
O12 O 0.06475(8) 0.28599(7) 0.55923(10) 0.0382(3) Uani 1 1 d . . . . .
O13 O 0.16065(8) 0.34644(9) 0.55721(12) 0.0514(5) Uani 1 1 d . . . . .
N1 N 0.70965(6) 0.58329(6) 0.56084(10) 0.0184(2) Uani 1 1 d . . . . .
N2 N 0.41110(6) 0.70200(5) 0.46256(9) 0.0148(2) Uani 1 1 d . . . . .
N3 N 0.23427(6) 0.59775(6) 0.64934(9) 0.0206(3) Uani 1 1 d . . . . .
C1 C 0.59889(7) 0.53907(6) 0.57214(11) 0.0162(3) Uani 1 1 d . . . . .
C2 C 0.65633(7) 0.56262(7) 0.62284(11) 0.0173(3) Uani 1 1 d . . . . .
H2 H 0.643229 0.596092 0.663811 0.021 Uiso 1 1 calc R U . . .
H1 H 0.672254 0.531194 0.665672 0.021 Uiso 1 1 calc R U . . .
C3 C 0.74092(8) 0.53354(8) 0.50789(12) 0.0232(3) Uani 1 1 d . . . . .
H3 H 0.711530 0.516430 0.461821 0.035 Uiso 1 1 calc R U . . .
H4 H 0.754013 0.503070 0.553513 0.035 Uiso 1 1 calc R U . . .
H5 H 0.777598 0.548711 0.473850 0.035 Uiso 1 1 calc R U . . .
C4 C 0.75659(9) 0.61025(9) 0.62775(13) 0.0314(4) Uani 1 1 d . . . . .
H7 H 0.736939 0.642538 0.663515 0.047 Uiso 1 1 calc R U . . .
H6 H 0.791918 0.625731 0.590850 0.047 Uiso 1 1 calc R U . . .
H8 H 0.771539 0.580076 0.672540 0.047 Uiso 1 1 calc R U . . .
C5 C 0.68856(9) 0.62962(8) 0.49061(13) 0.0269(3) Uani 1 1 d . . . . .
H11 H 0.659106 0.612028 0.445108 0.040 Uiso 1 1 calc R U . . .
H9 H 0.724842 0.645073 0.455918 0.040 Uiso 1 1 calc R U . . .
H10 H 0.667992 0.661936 0.525093 0.040 Uiso 1 1 calc R U . . .
C6 C 0.56026(12) 0.51882(11) 0.20226(16) 0.0408(5) Uani 1 1 d . . . . .
H12 H 0.514676 0.520010 0.195959 0.061 Uiso 1 1 calc R U . . .
H13 H 0.578438 0.500667 0.145012 0.061 Uiso 1 1 calc R U . . .
H14 H 0.576351 0.559135 0.209378 0.061 Uiso 1 1 calc R U . . .
C7 C 0.47007(7) 0.60256(6) 0.44840(11) 0.0173(3) Uani 1 1 d . . . . .
C8 C 0.45495(8) 0.66314(7) 0.40749(12) 0.0208(3) Uani 1 1 d . . . . .
H25 H 0.494781 0.684844 0.399554 0.025 Uiso 1 1 calc R U . . .
H15 H 0.437145 0.657334 0.342809 0.025 Uiso 1 1 calc R U . . .
C9 C 0.34808(7) 0.67383(7) 0.47485(12) 0.0217(3) Uani 1 1 d . . . . .
H18 H 0.352017 0.638673 0.515354 0.033 Uiso 1 1 calc R U . . .
H16 H 0.331589 0.662382 0.412129 0.033 Uiso 1 1 calc R U . . .
H17 H 0.319508 0.702061 0.505082 0.033 Uiso 1 1 calc R U . . .
C10 C 0.43793(8) 0.71850(7) 0.55803(12) 0.0220(3) Uani 1 1 d . . . . .
H21 H 0.442451 0.682920 0.597416 0.033 Uiso 1 1 calc R U . . .
H20 H 0.409909 0.746450 0.590099 0.033 Uiso 1 1 calc R U . . .
H19 H 0.478949 0.736908 0.548942 0.033 Uiso 1 1 calc R U . . .
C11 C 0.40368(8) 0.75733(7) 0.40390(11) 0.0202(3) Uani 1 1 d . . . . .
H23 H 0.385646 0.747280 0.341546 0.030 Uiso 1 1 calc R U . . .
H24 H 0.444624 0.775843 0.394606 0.030 Uiso 1 1 calc R U . . .
H22 H 0.375922 0.784895 0.437351 0.030 Uiso 1 1 calc R U . . .
C12 C 0.11185(9) 0.59641(9) 0.61355(15) 0.0323(4) Uani 1 1 d . . . . .
C13 C 0.31448(8) 0.62796(8) 0.78825(13) 0.0254(3) Uani 1 1 d . . . . .
C14 C 0.12080(13) 0.21624(10) 0.7846(2) 0.0503(6) Uani 1 1 d . . . . .
N4 N 0.11515(7) 0.32445(7) 0.71323(11) 0.0253(3) Uani 1 1 d . . . . .
C16 C 0.05665(12) 0.39792(10) 0.59605(17) 0.0418(5) Uani 1 1 d . . . . .

loop_
_atom_site_aniso_label
_atom_site_aniso_U_11
_atom_site_aniso_U_22
_atom_site_aniso_U_33
_atom_site_aniso_U_23
_atom_site_aniso_U_13
_atom_site_aniso_U_12
Cu1 0.01311(8) 0.01188(8) 0.01511(9) 0.00070(6) 0.00337(6) 0.00132(6)
S1 0.02037(17) 0.01854(17) 0.02247(18) 0.00297(14) -0.00614(14) 0.00017(13)
S2 0.01678(16) 0.01648(15) 0.01623(16) 0.00071(12) -0.00104(12) 0.00126(12)
S3 0.02169(18) 0.02215(18) 0.02313(19) 0.00391(14) -0.00140(15) -0.00388(14)
S4 0.0292(2) 0.0358(2) 0.01986(18) -0.00141(16) 0.00601(16) -0.01346(18)
F1 0.0304(7) 0.0476(8) 0.1201(16) 0.0091(9) -0.0375(8) -0.0010(6)
F2 0.0254(5) 0.0451(7) 0.0481(7) 0.0044(6) 0.0022(5) -0.0130(5)
F3 0.0330(6) 0.0436(7) 0.0439(7) 0.0020(6) 0.0044(5) -0.0167(5)
F4 0.0331(6) 0.0232(5) 0.0577(8) -0.0140(5) -0.0149(6) 0.0018(4)
F5 0.0374(6) 0.0419(7) 0.0349(6) -0.0050(5) -0.0207(5) 0.0037(5)
F6 0.0616(9) 0.0410(7) 0.0335(6) -0.0029(5) -0.0134(6) -0.0209(6)
F7 0.0482(10) 0.0654(11) 0.166(2) 0.0335(13) -0.0232(12) 0.0233(9)
F8 0.0930(13) 0.0684(11) 0.0480(9) 0.0322(8) -0.0293(9) -0.0203(10)
F9 0.0491(8) 0.0466(8) 0.0758(11) 0.0124(8) 0.0014(8) 0.0126(7)
F10 0.1008(13) 0.0274(6) 0.0596(10) 0.0161(6) -0.0053(9) -0.0016(8)
F11 0.1313(18) 0.0413(8) 0.0752(12) 0.0005(8) 0.0387(12) 0.0350(10)
F12 0.0920(13) 0.0277(6) 0.0628(10) 0.0075(6) -0.0224(9) -0.0144(7)
O1 0.0169(5) 0.0313(6) 0.0205(5) -0.0058(5) 0.0032(4) -0.0045(4)
O2 0.0161(5) 0.0271(6) 0.0195(5) -0.0005(4) 0.0032(4) -0.0031(4)
O3 0.0201(5) 0.0296(6) 0.0176(5) 0.0023(4) 0.0049(4) 0.0064(4)
O4 0.0269(6) 0.0153(5) 0.0215(5) 0.0034(4) 0.0051(5) 0.0070(4)
O5 0.0311(6) 0.0146(5) 0.0271(6) 0.0036(4) 0.0114(5) 0.0075(4)
O6 0.0264(6) 0.0233(6) 0.0336(7) -0.0033(5) -0.0028(5) 0.0064(5)
O7 0.0221(6) 0.0209(5) 0.0316(6) -0.0017(5) -0.0022(5) 0.0059(4)
O8 0.0275(6) 0.0247(6) 0.0212(5) 0.0054(4) 0.0055(5) 0.0021(5)
O9 0.0375(7) 0.0299(7) 0.0293(7) 0.0124(5) -0.0102(6) -0.0037(6)
O10 0.0261(6) 0.0428(8) 0.0230(6) -0.0006(5) 0.0005(5) -0.0131(6)
O11 0.0398(8) 0.0364(7) 0.0241(6) 0.0027(5) -0.0047(6) -0.0124(6)
O12 0.0473(9) 0.0443(8) 0.0229(6) -0.0087(6) 0.0062(6) -0.0201(7)
O13 0.0402(9) 0.0782(13) 0.0358(8) 0.0010(8) 0.0158(7) -0.0254(9)
N1 0.0160(6) 0.0206(6) 0.0187(6) -0.0003(5) 0.0027(5) -0.0039(5)
N2 0.0148(5) 0.0131(5) 0.0166(5) -0.0001(4) -0.0003(4) 0.0019(4)
N3 0.0219(6) 0.0244(6) 0.0155(6) 0.0003(5) -0.0016(5) 0.0035(5)
C1 0.0162(6) 0.0127(6) 0.0197(7) 0.0019(5) 0.0005(5) 0.0007(5)
C2 0.0156(6) 0.0196(7) 0.0169(6) 0.0002(5) 0.0023(5) -0.0026(5)
C3 0.0193(7) 0.0262(8) 0.0242(8) -0.0017(6) 0.0063(6) 0.0013(6)
C4 0.0232(8) 0.0448(11) 0.0262(8) -0.0074(8) 0.0019(7) -0.0153(7)
C5 0.0293(8) 0.0221(7) 0.0292(8) 0.0075(6) 0.0066(7) -0.0011(6)
C6 0.0451(12) 0.0462(12) 0.0311(10) 0.0071(9) 0.0026(9) 0.0098(10)
C7 0.0164(6) 0.0133(6) 0.0222(7) 0.0013(5) 0.0017(5) 0.0024(5)
C8 0.0250(7) 0.0157(6) 0.0217(7) 0.0037(5) 0.0070(6) 0.0074(6)
C9 0.0138(6) 0.0249(7) 0.0264(8) 0.0018(6) -0.0014(6) -0.0016(5)
C10 0.0272(8) 0.0180(7) 0.0209(7) -0.0017(6) -0.0084(6) 0.0000(6)
C11 0.0245(7) 0.0152(6) 0.0209(7) 0.0025(5) 0.0003(6) 0.0062(5)
C12 0.0271(9) 0.0293(9) 0.0407(10) 0.0043(8) -0.0118(8) -0.0053(7)
C13 0.0227(8) 0.0252(8) 0.0282(8) -0.0028(6) -0.0069(6) -0.0008(6)
C14 0.0577(15) 0.0296(10) 0.0637(16) 0.0101(10) 0.0045(13) 0.0116(10)
N4 0.0224(7) 0.0290(7) 0.0244(7) 0.0022(6) -0.0002(5) -0.0071(5)
C16 0.0543(13) 0.0338(10) 0.0374(11) 0.0125(9) -0.0129(10) -0.0118(9)

loop_
_atom_type_symbol
_atom_type_description
_atom_type_scat_dispersion_real
_atom_type_scat_dispersion_imag
_atom_type_scat_source
C C 0.0033 0.0016 'International Tables Vol C Tables 4.2.6.8 and 6.1.1.4'
H H 0.0000 0.0000 'International Tables Vol C Tables 4.2.6.8 and 6.1.1.4'
N N 0.0061 0.0033 'International Tables Vol C Tables 4.2.6.8 and 6.1.1.4'
O O 0.0106 0.0060 'International Tables Vol C Tables 4.2.6.8 and 6.1.1.4'
F F 0.0171 0.0103 'International Tables Vol C Tables 4.2.6.8 and 6.1.1.4'
S S 0.1246 0.1234 'International Tables Vol C Tables 4.2.6.8 and 6.1.1.4'
Cu Cu 0.3201 1.2651 'International Tables Vol C Tables 4.2.6.8 and 6.1.1.4'

loop_
_geom_angle_atom_site_label_1
_geom_angle_atom_site_label_2
_geom_angle_atom_site_label_3
_geom_angle
_geom_angle_site_symmetry_1
_geom_angle_site_symmetry_3
_geom_angle_publ_flag
O2 Cu1 O5 89.75(5) 5_666 . ?
O2 Cu1 O1 168.23(5) 5_666 . ?
O5 Cu1 O1 88.85(6) . . ?
O2 Cu1 O4 90.52(5) 5_666 . ?
O5 Cu1 O4 168.08(5) . . ?
O1 Cu1 O4 88.47(5) . . ?
O2 Cu1 O3 97.25(5) 5_666 . ?
O5 Cu1 O3 92.33(5) . . ?
O1 Cu1 O3 94.48(5) . . ?
O4 Cu1 O3 99.46(5) . . ?
O2 Cu1 Cu1 83.37(3) 5_666 5_666 ?
O5 Cu1 Cu1 83.32(4) . 5_666 ?
O1 Cu1 Cu1 84.86(3) . 5_666 ?
O4 Cu1 Cu1 84.87(3) . 5_666 ?
O3 Cu1 Cu1 175.61(4) . 5_666 ?
O9 S1 O6 118.74(9) . . ?
O9 S1 N3 107.95(8) . . ?
O6 S1 N3 116.51(7) . . ?
O9 S1 C12 105.18(9) . . ?
O6 S1 C12 103.86(9) . . ?
N3 S1 C12 102.58(8) . . ?
O8 S2 O7 117.06(8) . . ?
O8 S2 N3 117.25(8) . . ?
O7 S2 N3 108.05(8) . . ?
O8 S2 C13 104.94(8) . . ?
O7 S2 C13 104.03(8) . . ?
N3 S2 C13 103.70(8) . . ?
O10 S3 O11 118.46(8) . . ?
O10 S3 N4 117.34(8) . . ?
O11 S3 N4 107.78(8) . . ?
O10 S3 C14 104.71(12) . . ?
O11 S3 C14 104.04(12) . . ?
N4 S3 C14 102.25(11) . . ?
O13 S4 O12 119.22(10) . . ?
O13 S4 N4 108.46(10) . . ?
O12 S4 N4 116.36(8) . . ?
O13 S4 C16 103.80(12) . . ?
O12 S4 C16 104.66(11) . . ?
N4 S4 C16 101.94(10) . . ?
C1 O1 Cu1 121.05(10) . . ?
C1 O2 Cu1 123.41(10) . 5_666 ?
C6 O3 Cu1 123.58(12) . . ?
C6 O3 H 103.6(15) . . ?
Cu1 O3 H 120.7(15) . . ?
C7 O4 Cu1 121.11(10) 5_666 . ?
C7 O5 Cu1 123.61(10) . . ?
C4 N1 C3 108.22(13) . . ?
C4 N1 C5 108.90(14) . . ?
C3 N1 C5 109.49(13) . . ?
C4 N1 C2 105.92(12) . . ?
C3 N1 C2 112.81(12) . . ?
C5 N1 C2 111.33(12) . . ?
C8 N2 C10 111.30(12) . . ?
C8 N2 C9 111.86(12) . . ?
C10 N2 C9 110.34(12) . . ?
C8 N2 C11 105.91(11) . . ?
C10 N2 C11 108.56(12) . . ?
C9 N2 C11 108.69(12) . . ?
S2 N3 S1 123.55(9) . . ?
O2 C1 O1 127.30(15) . . ?
O2 C1 C2 113.10(13) . . ?
O1 C1 C2 119.59(13) . . ?
N1 C2 C1 117.02(12) . . ?
N1 C2 H2 108.0 . . ?
C1 C2 H2 108.0 . . ?
N1 C2 H1 108.0 . . ?
C1 C2 H1 108.0 . . ?
H2 C2 H1 107.3 . . ?
N1 C3 H3 109.5 . . ?
N1 C3 H4 109.5 . . ?
H3 C3 H4 109.5 . . ?
N1 C3 H5 109.5 . . ?
H3 C3 H5 109.5 . . ?
H4 C3 H5 109.5 . . ?
N1 C4 H7 109.5 . . ?
N1 C4 H6 109.5 . . ?
H7 C4 H6 109.5 . . ?
N1 C4 H8 109.5 . . ?
H7 C4 H8 109.5 . . ?
H6 C4 H8 109.5 . . ?
N1 C5 H11 109.5 . . ?
N1 C5 H9 109.5 . . ?
H11 C5 H9 109.5 . . ?
N1 C5 H10 109.5 . . ?
H11 C5 H10 109.5 . . ?
H9 C5 H10 109.5 . . ?
O3 C6 H12 109.5 . . ?
O3 C6 H13 109.5 . . ?
H12 C6 H13 109.5 . . ?
O3 C6 H14 109.5 . . ?
H12 C6 H14 109.5 . . ?
H13 C6 H14 109.5 . . ?
O4 C7 O5 127.02(14) 5_666 . ?
O4 C7 C8 121.25(13) 5_666 . ?
O5 C7 C8 111.73(13) . . ?
N2 C8 C7 117.97(13) . . ?
N2 C8 H25 107.8 . . ?
C7 C8 H25 107.8 . . ?
N2 C8 H15 107.8 . . ?
C7 C8 H15 107.8 . . ?
H25 C8 H15 107.2 . . ?
N2 C9 H18 109.5 . . ?
N2 C9 H16 109.5 . . ?
H18 C9 H16 109.5 . . ?
N2 C9 H17 109.5 . . ?
H18 C9 H17 109.5 . . ?
H16 C9 H17 109.5 . . ?
N2 C10 H21 109.5 . . ?
N2 C10 H20 109.5 . . ?
H21 C10 H20 109.5 . . ?
N2 C10 H19 109.5 . . ?
H21 C10 H19 109.5 . . ?
H20 C10 H19 109.5 . . ?
N2 C11 H23 109.5 . . ?
N2 C11 H24 109.5 . . ?
H23 C11 H24 109.5 . . ?
N2 C11 H22 109.5 . . ?
H23 C11 H22 109.5 . . ?
H24 C11 H22 109.5 . . ?
F6 C12 F3 108.38(16) . . ?
F6 C12 F1 108.48(18) . . ?
F3 C12 F1 108.72(19) . . ?
F6 C12 S1 112.09(15) . . ?
F3 C12 S1 110.40(13) . . ?
F1 C12 S1 108.69(14) . . ?
F2 C13 F4 109.32(16) . . ?
F2 C13 F5 107.94(15) . . ?
F4 C13 F5 108.93(15) . . ?
F2 C13 S2 111.00(12) . . ?
F4 C13 S2 110.28(12) . . ?
F5 C13 S2 109.31(13) . . ?
F11 C14 F10 108.3(2) . . ?
F11 C14 F7 108.4(3) . . ?
F10 C14 F7 107.8(2) . . ?
F11 C14 S3 110.93(18) . . ?
F10 C14 S3 111.01(19) . . ?
F7 C14 S3 110.32(19) . . ?
S3 N4 S4 124.42(10) . . ?
F9 C16 F12 108.8(2) . . ?
F9 C16 F8 108.6(2) . . ?
F12 C16 F8 107.94(18) . . ?
F9 C16 S4 111.32(15) . . ?
F12 C16 S4 110.78(17) . . ?
F8 C16 S4 109.39(19) . . ?

loop_
_geom_bond_atom_site_label_1
_geom_bond_atom_site_label_2
_geom_bond_distance
_geom_bond_site_symmetry_2
_geom_bond_publ_flag
Cu1 O2 1.9540(11) 5_666 ?
Cu1 O5 1.9570(11) . ?
Cu1 O1 1.9658(12) . ?
Cu1 O4 1.9717(11) . ?
Cu1 O3 2.1299(12) . ?
Cu1 Cu1 2.6465(4) 5_666 ?
S1 O9 1.4298(14) . ?
S1 O6 1.4330(14) . ?
S1 N3 1.5801(14) . ?
S1 C12 1.8325(19) . ?
S2 O8 1.4297(12) . ?
S2 O7 1.4417(12) . ?
S2 N3 1.5642(14) . ?
S2 C13 1.8376(17) . ?
S3 O10 1.4220(13) . ?
S3 O11 1.4337(14) . ?
S3 N4 1.5724(15) . ?
S3 C14 1.821(2) . ?
S4 O13 1.4264(15) . ?
S4 O12 1.4331(14) . ?
S4 N4 1.5787(16) . ?
S4 C16 1.825(3) . ?
F1 C12 1.325(2) . ?
F2 C13 1.320(2) . ?
F3 C12 1.323(2) . ?
F4 C13 1.324(2) . ?
F5 C13 1.324(2) . ?
F6 C12 1.322(3) . ?
F7 C14 1.334(3) . ?
F8 C16 1.333(3) . ?
F9 C16 1.319(3) . ?
F10 C14 1.320(3) . ?
F11 C14 1.319(3) . ?
F12 C16 1.326(3) . ?
O1 C1 1.2531(19) . ?
O2 C1 1.2523(18) . ?
O3 C6 1.424(2) . ?
O3 H 0.976(10) . ?
O4 C7 1.2522(19) 5_666 ?
O5 C7 1.2545(19) . ?
N1 C4 1.502(2) . ?
N1 C3 1.504(2) . ?
N1 C5 1.505(2) . ?
N1 C2 1.5075(19) . ?
N2 C8 1.4987(19) . ?
N2 C10 1.500(2) . ?
N2 C9 1.5016(19) . ?
N2 C11 1.5047(19) . ?
C1 C2 1.516(2) . ?
C2 H2 0.9900 . ?
C2 H1 0.9900 . ?
C3 H3 0.9800 . ?
C3 H4 0.9800 . ?
C3 H5 0.9800 . ?
C4 H7 0.9800 . ?
C4 H6 0.9800 . ?
C4 H8 0.9800 . ?
C5 H11 0.9800 . ?
C5 H9 0.9800 . ?
C5 H10 0.9800 . ?
C6 H12 0.9800 . ?
C6 H13 0.9800 . ?
C6 H14 0.9800 . ?
C7 C8 1.520(2) . ?
C8 H25 0.9900 . ?
C8 H15 0.9900 . ?
C9 H18 0.9800 . ?
C9 H16 0.9800 . ?
C9 H17 0.9800 . ?
C10 H21 0.9800 . ?
C10 H20 0.9800 . ?
C10 H19 0.9800 . ?
C11 H23 0.9800 . ?
C11 H24 0.9800 . ?
C11 H22 0.9800 . ?

loop_
_geom_torsion_atom_site_label_1
_geom_torsion_atom_site_label_2
_geom_torsion_atom_site_label_3
_geom_torsion_atom_site_label_4
_geom_torsion
_geom_torsion_site_symmetry_1
_geom_torsion_site_symmetry_2
_geom_torsion_site_symmetry_3
_geom_torsion_site_symmetry_4
_geom_torsion_publ_flag
O8 S2 N3 S1 28.30(14) . . . . ?
O7 S2 N3 S1 163.22(10) . . . . ?
C13 S2 N3 S1 -86.79(12) . . . . ?
O9 S1 N3 S2 153.77(10) . . . . ?
O6 S1 N3 S2 17.19(14) . . . . ?
C12 S1 N3 S2 -95.49(12) . . . . ?
Cu1 O2 C1 O1 -1.2(2) 5_666 . . . ?
Cu1 O2 C1 C2 -179.62(9) 5_666 . . . ?
Cu1 O1 C1 O2 1.1(2) . . . . ?
Cu1 O1 C1 C2 179.44(10) . . . . ?
C4 N1 C2 C1 173.84(14) . . . . ?
C3 N1 C2 C1 -67.95(17) . . . . ?
C5 N1 C2 C1 55.61(18) . . . . ?
O2 C1 C2 N1 -162.80(13) . . . . ?
O1 C1 C2 N1 18.6(2) . . . . ?
Cu1 O5 C7 O4 2.4(2) . . . 5_666 ?
Cu1 O5 C7 C8 -177.77(11) . . . . ?
C10 N2 C8 C7 63.88(18) . . . . ?
C9 N2 C8 C7 -60.06(18) . . . . ?
C11 N2 C8 C7 -178.32(14) . . . . ?
O4 C7 C8 N2 -5.2(2) 5_666 . . . ?
O5 C7 C8 N2 174.92(14) . . . . ?
O9 S1 C12 F6 59.84(16) . . . . ?
O6 S1 C12 F6 -174.71(13) . . . . ?
N3 S1 C12 F6 -52.97(15) . . . . ?
O9 S1 C12 F3 -179.23(14) . . . . ?
O6 S1 C12 F3 -53.78(16) . . . . ?
N3 S1 C12 F3 67.96(16) . . . . ?
O9 S1 C12 F1 -60.06(19) . . . . ?
O6 S1 C12 F1 65.39(18) . . . . ?
N3 S1 C12 F1 -172.87(16) . . . . ?
O8 S2 C13 F2 -174.39(12) . . . . ?
O7 S2 C13 F2 62.11(14) . . . . ?
N3 S2 C13 F2 -50.82(14) . . . . ?
O8 S2 C13 F4 -53.08(15) . . . . ?
O7 S2 C13 F4 -176.58(13) . . . . ?
N3 S2 C13 F4 70.49(14) . . . . ?
O8 S2 C13 F5 66.66(14) . . . . ?
O7 S2 C13 F5 -56.84(14) . . . . ?
N3 S2 C13 F5 -169.77(12) . . . . ?
O10 S3 C14 F11 61.7(2) . . . . ?
O11 S3 C14 F11 -173.26(19) . . . . ?
N4 S3 C14 F11 -61.1(2) . . . . ?
O10 S3 C14 F10 -58.7(2) . . . . ?
O11 S3 C14 F10 66.3(2) . . . . ?
N4 S3 C14 F10 178.44(19) . . . . ?
O10 S3 C14 F7 -178.1(2) . . . . ?
O11 S3 C14 F7 -53.1(2) . . . . ?
N4 S3 C14 F7 59.0(2) . . . . ?
O10 S3 N4 S4 -19.80(16) . . . . ?
O11 S3 N4 S4 -156.63(12) . . . . ?
C14 S3 N4 S4 94.08(15) . . . . ?
O13 S4 N4 S3 -153.80(13) . . . . ?
O12 S4 N4 S3 -16.10(17) . . . . ?
C16 S4 N4 S3 97.07(14) . . . . ?
O13 S4 C16 F9 -179.72(16) . . . . ?
O12 S4 C16 F9 54.56(18) . . . . ?
N4 S4 C16 F9 -67.06(17) . . . . ?
O13 S4 C16 F12 -58.57(19) . . . . ?
O12 S4 C16 F12 175.71(16) . . . . ?
N4 S4 C16 F12 54.09(18) . . . . ?
O13 S4 C16 F8 60.30(18) . . . . ?
O12 S4 C16 F8 -65.42(18) . . . . ?
N4 S4 C16 F8 172.95(16) . . . . ?
